data_2239692
loop_
_publ_author_name
'Bunev, Alexander S.'
'Troshina, Marina A.'
'Ostapenko, Gennady I.'
'Pavlova, Andzhela P.'
'Khrustalev, Victor N.'

_publ_section_title
;
 2-Bromo-1-[1-(4-bromophenyl)-5-methyl-1<i>H</i>-1,2,3-triazol-4-yl]ethanone
;
_journal_coeditor_code CV5467
_journal_issue 7
_journal_name_full 'Acta Crystallographica Section E'
_journal_page_first o818
_journal_paper_doi 10.1107/S1600536814014603
_journal_volume 70
_journal_year 2014
_chemical_formula_iupac 'C11 H9 Br2 N3 O'
_chemical_formula_moiety 'C11 H9 Br2 N3 O'
_chemical_formula_sum 'C11 H9 Br2 N3 O'
_chemical_formula_weight 359.03
_chemical_name_systematic
;
2-Bromo-1-[1-(4-bromophenyl)-5-methyl-1<i>H</i>-1,2,3-triazol-4-yl]ethanone
;
_space_group_IT_number 7
_symmetry_cell_setting monoclinic
_symmetry_space_group_name_Hall 'P -2yac'
_symmetry_space_group_name_H-M 'P 1 n 1'
_atom_sites_solution_hydrogens geom
_atom_sites_solution_primary direct
_atom_sites_solution_secondary difmap
_audit_creation_method SHELXL-97
_cell_angle_alpha 90.00
_cell_angle_beta 90.908(3)
_cell_angle_gamma 90.00
_cell_formula_units_Z 4
_cell_length_a 3.9699(10)
_cell_length_b 19.437(5)
_cell_length_c 15.402(4)
_cell_measurement_reflns_used 9920
_cell_measurement_temperature 100(2)
_cell_measurement_theta_max 32.19
_cell_measurement_theta_min 2.48
_cell_volume 1188.3(5)
_computing_cell_refinement '<i>SAINT</i> (Bruker, 2001)'
_computing_data_collection '<i>APEX2</i> (Bruker, 2005)'
_computing_data_reduction '<i>SAINT</i> (Bruker, 2001)'
_computing_molecular_graphics '<i>SHELXTL</i> (Sheldrick, 2008)'
_computing_publication_material '<i>SHELXTL</i> (Sheldrick, 2008)'
_computing_structure_refinement '<i>SHELXTL</i> (Sheldrick, 2008)'
_computing_structure_solution '<i>SHELXTL</i> (Sheldrick, 2008)'
_diffrn_ambient_temperature 100(2)
_diffrn_measured_fraction_theta_full 0.999
_diffrn_measured_fraction_theta_max 0.999
_diffrn_measurement_device_type 'Bruker APEXII CCD'
_diffrn_measurement_method '\f and \w scans'
_diffrn_radiation_monochromator graphite
_diffrn_radiation_source 'fine-focus sealed tube'
_diffrn_radiation_type MoK\a
_diffrn_radiation_wavelength 0.71073
_diffrn_reflns_av_R_equivalents 0.0283
_diffrn_reflns_av_sigmaI/netI 0.0408
_diffrn_reflns_limit_h_max 5
_diffrn_reflns_limit_h_min -5
_diffrn_reflns_limit_k_max 27
_diffrn_reflns_limit_k_min -26
_diffrn_reflns_limit_l_max 21
_diffrn_reflns_limit_l_min -21
_diffrn_reflns_number 18272
_diffrn_reflns_theta_full 30.00
_diffrn_reflns_theta_max 30.00
_diffrn_reflns_theta_min 2.10
_exptl_absorpt_coefficient_mu 6.807
_exptl_absorpt_correction_T_max 0.822
_exptl_absorpt_correction_T_min 0.235
_exptl_absorpt_correction_type multi-scan
_exptl_absorpt_process_details '(<i>SADABS</i>; Bruker, 2003)'
_exptl_crystal_colour colourless
_exptl_crystal_density_diffrn 2.007
_exptl_crystal_density_method 'not measured'
_exptl_crystal_description needle
_exptl_crystal_F_000 696
_exptl_crystal_size_max 0.30
_exptl_crystal_size_mid 0.03
_exptl_crystal_size_min 0.03
_refine_diff_density_max 0.721
_refine_diff_density_min -0.590
_refine_ls_abs_structure_details 'Flack (1983), 3428 Friedel pairs'
_refine_ls_abs_structure_Flack 0.032(7)
_refine_ls_extinction_method none
_refine_ls_goodness_of_fit_ref 1.037
_refine_ls_hydrogen_treatment constr
_refine_ls_matrix_type full
_refine_ls_number_parameters 309
_refine_ls_number_reflns 6924
_refine_ls_number_restraints 2
_refine_ls_restrained_S_all 1.037
_refine_ls_R_factor_all 0.0308
_refine_ls_R_factor_gt 0.0282
_refine_ls_shift/su_max 0.001
_refine_ls_shift/su_mean 0.000
_refine_ls_structure_factor_coef Fsqd
_refine_ls_weighting_details 'calc w=1/[\s^2^(Fo^2^)+(0.0221P)^2^+0.4369P] where P=(Fo^2^+2Fc^2^)/3'
_refine_ls_weighting_scheme calc
_refine_ls_wR_factor_gt 0.0665
_refine_ls_wR_factor_ref 0.0673
_reflns_number_gt 6426
_reflns_number_total 6924
_reflns_threshold_expression I>2\s(I)
_cod_data_source_file cv5467sup1.cif
_cod_data_source_block I
_cod_original_sg_symbol_H-M 'P n'
_cod_database_code 2239692
_cod_database_fobs_code 2239692

loop_
_symmetry_equiv_pos_as_xyz
'x, y, z'
'x+1/2, -y, z+1/2'

loop_
_atom_site_type_symbol
_atom_site_label
_atom_site_fract_x
_atom_site_fract_y
_atom_site_fract_z
_atom_site_U_iso_or_equiv
_atom_site_adp_type
_atom_site_calc_flag
_atom_site_refinement_flags
_atom_site_occupancy
_atom_site_symmetry_multiplicity
Br Br1 1.07896(7) 0.863924(17) 1.13454(2) 0.02912(7) Uani d . 1 1
Br Br2 0.64876(8) 0.877518(19) 0.33776(2) 0.03474(8) Uani d . 1 1
O O1 0.8585(6) 0.94649(11) 0.50458(14) 0.0356(5) Uani d . 1 1
N N1 0.7274(6) 0.85632(12) 0.75006(16) 0.0257(5) Uani d . 1 1
N N2 0.5627(7) 0.79965(16) 0.71724(18) 0.0297(6) Uani d . 1 1
N N3 0.5412(7) 0.80839(14) 0.63358(19) 0.0281(5) Uani d . 1 1
C C4 0.6933(8) 0.86928(14) 0.61085(19) 0.0251(5) Uani d . 1 1
C C5 0.8151(7) 0.90045(14) 0.68650(18) 0.0250(5) Uani d . 1 1
C C6 0.8065(7) 0.85860(15) 0.84105(19) 0.0257(5) Uani d . 1 1
C C7 0.9625(7) 0.80248(15) 0.87919(18) 0.0270(6) Uani d . 1 1
H H7 1.0134 0.7630 0.8454 0.032 Uiso calc R 1 1
C C8 1.0442(8) 0.80396(16) 0.9666(2) 0.0290(6) Uani d . 1 1
H H8 1.1526 0.7658 0.9936 0.035 Uiso calc R 1 1
C C9 0.9654(7) 0.86206(14) 1.01434(18) 0.0243(5) Uani d . 1 1
C C10 0.8081(8) 0.91854(15) 0.97703(19) 0.0282(6) Uani d . 1 1
H H10 0.7562 0.9578 1.0111 0.034 Uiso calc R 1 1
C C11 0.7278(8) 0.91690(15) 0.8897(2) 0.0281(6) Uani d . 1 1
H H11 0.6197 0.9551 0.8627 0.034 Uiso calc R 1 1
C C12 0.7233(7) 0.89258(15) 0.52097(19) 0.0258(5) Uani d . 1 1
C C13 0.5797(8) 0.84371(17) 0.4533(2) 0.0270(6) Uani d . 1 1
H H13A 0.3354 0.8377 0.4627 0.032 Uiso calc R 1 1
H H13B 0.6890 0.7982 0.4598 0.032 Uiso calc R 1 1
C C14 1.0031(8) 0.96530(16) 0.7007(2) 0.0304(6) Uani d . 1 1
H H14A 1.1297 0.9626 0.7557 0.046 Uiso calc R 1 1
H H14B 0.8445 1.0039 0.7027 0.046 Uiso calc R 1 1
H H14C 1.1598 0.9724 0.6530 0.046 Uiso calc R 1 1
Br Br3 0.55988(7) 0.633881(18) -0.03542(2) 0.03091(8) Uani d . 1 1
Br Br4 0.09749(12) 0.62103(2) 0.75847(3) 0.04919(11) Uani d . 1 1
O O2 0.3422(6) 0.55351(11) 0.59535(15) 0.0374(5) Uani d . 1 1
N N4 0.2428(7) 0.64530(13) 0.34827(17) 0.0287(5) Uani d . 1 1
N N5 0.0796(7) 0.70220(15) 0.3795(2) 0.0320(6) Uani d . 1 1
N N6 0.0522(7) 0.69383(14) 0.46281(19) 0.0304(5) Uani d . 1 1
C C15 0.2015(8) 0.63260(15) 0.4854(2) 0.0264(6) Uani d . 1 1
C C16 0.3230(8) 0.60064(15) 0.41271(19) 0.0268(5) Uani d . 1 1
C C17 0.3215(7) 0.64193(15) 0.2580(2) 0.0274(6) Uani d . 1 1
C C18 0.4783(8) 0.69686(15) 0.21998(19) 0.0281(6) Uani d . 1 1
H H18 0.5373 0.7362 0.2535 0.034 Uiso calc R 1 1
C C19 0.5504(8) 0.69455(16) 0.1318(2) 0.0274(6) Uani d . 1 1
H H19 0.6588 0.7321 0.1044 0.033 Uiso calc R 1 1
C C20 0.4609(7) 0.63628(15) 0.08477(19) 0.0261(6) Uani d . 1 1
C C21 0.3038(7) 0.58060(15) 0.12237(19) 0.0278(6) Uani d . 1 1
H H21 0.2471 0.5412 0.0888 0.033 Uiso calc R 1 1
C C22 0.2301(8) 0.58320(15) 0.21009(19) 0.0272(6) Uani d . 1 1
H H22 0.1196 0.5458 0.2373 0.033 Uiso calc R 1 1
C C23 0.2154(8) 0.60812(15) 0.5765(2) 0.0286(6) Uani d . 1 1
C C24 0.0729(9) 0.65717(17) 0.6432(2) 0.0287(6) Uani d . 1 1
H H24A -0.1653 0.6671 0.6279 0.034 Uiso calc R 1 1
H H24B 0.1990 0.7011 0.6412 0.034 Uiso calc R 1 1
C C25 0.5068(8) 0.53557(16) 0.4007(2) 0.0300(6) Uani d . 1 1
H H25A 0.6422 0.5385 0.3482 0.045 Uiso calc R 1 1
H H25B 0.3455 0.4976 0.3949 0.045 Uiso calc R 1 1
H H25C 0.6551 0.5273 0.4511 0.045 Uiso calc R 1 1

loop_
_atom_site_aniso_label
_atom_site_aniso_U_11
_atom_site_aniso_U_22
_atom_site_aniso_U_33
_atom_site_aniso_U_12
_atom_site_aniso_U_13
_atom_site_aniso_U_23
Br1 0.03673(15) 0.02734(16) 0.02318(14) -0.00060(12) -0.00311(11) -0.00161(13)
Br2 0.04801(19) 0.03298(17) 0.02315(15) -0.00318(14) -0.00196(12) 0.00142(13)
O1 0.0514(14) 0.0268(11) 0.0287(11) -0.0091(10) -0.0011(10) 0.0018(8)
N1 0.0319(12) 0.0221(11) 0.0229(11) -0.0024(9) 0.0001(9) -0.0005(9)
N2 0.0389(14) 0.0273(15) 0.0229(13) -0.0062(11) -0.0002(10) -0.0017(11)
N3 0.0363(13) 0.0253(13) 0.0226(11) -0.0035(11) -0.0004(9) -0.0014(11)
C4 0.0283(13) 0.0211(13) 0.0257(13) 0.0016(10) -0.0003(11) -0.0007(10)
C5 0.0290(13) 0.0198(12) 0.0261(13) -0.0008(10) -0.0028(10) -0.0014(10)
C6 0.0297(13) 0.0254(13) 0.0220(12) 0.0005(11) -0.0024(11) -0.0008(10)
C7 0.0344(15) 0.0219(13) 0.0247(13) 0.0007(11) 0.0026(11) -0.0026(10)
C8 0.0351(14) 0.0228(14) 0.0291(15) 0.0025(12) 0.0024(11) 0.0005(13)
C9 0.0293(14) 0.0223(13) 0.0213(12) -0.0028(10) -0.0010(10) -0.0015(10)
C10 0.0336(15) 0.0216(13) 0.0293(14) 0.0007(11) -0.0020(12) -0.0028(11)
C11 0.0320(14) 0.0233(13) 0.0291(14) 0.0050(11) -0.0009(11) 0.0005(11)
C12 0.0301(13) 0.0233(13) 0.0239(13) 0.0005(10) -0.0027(10) -0.0004(10)
C13 0.0317(15) 0.0263(16) 0.0230(15) 0.0013(12) 0.0022(12) -0.0030(13)
C14 0.0377(16) 0.0213(14) 0.0321(15) -0.0044(12) -0.0067(13) 0.0017(11)
Br3 0.03856(16) 0.02766(17) 0.02664(16) 0.00068(13) 0.00437(12) -0.00241(13)
Br4 0.0812(3) 0.0374(2) 0.02920(19) 0.00705(19) 0.00878(18) 0.00159(15)
O2 0.0526(14) 0.0267(11) 0.0331(12) 0.0070(10) 0.0034(10) 0.0033(9)
N4 0.0356(13) 0.0220(11) 0.0284(12) 0.0018(9) -0.0011(10) -0.0014(9)
N5 0.0417(15) 0.0234(14) 0.0309(15) 0.0055(11) -0.0008(11) -0.0035(12)
N6 0.0375(13) 0.0245(13) 0.0291(13) 0.0048(11) -0.0032(10) -0.0029(11)
C15 0.0299(14) 0.0241(14) 0.0252(13) -0.0010(11) 0.0035(12) -0.0016(10)
C16 0.0305(14) 0.0222(13) 0.0279(13) -0.0015(11) 0.0034(11) 0.0000(11)
C17 0.0275(14) 0.0255(14) 0.0292(14) 0.0026(11) -0.0005(11) -0.0028(11)
C18 0.0335(15) 0.0225(13) 0.0282(14) -0.0024(11) -0.0031(11) -0.0016(11)
C19 0.0340(14) 0.0202(13) 0.0279(14) -0.0024(12) -0.0035(11) 0.0025(13)
C20 0.0278(14) 0.0250(14) 0.0253(13) 0.0018(10) -0.0006(11) -0.0027(10)
C21 0.0336(15) 0.0228(13) 0.0269(13) -0.0001(11) -0.0003(11) -0.0062(10)
C22 0.0318(14) 0.0240(13) 0.0258(13) -0.0060(11) -0.0002(11) -0.0021(11)
C23 0.0332(14) 0.0227(13) 0.0300(14) -0.0027(11) 0.0014(12) -0.0037(11)
C24 0.0369(15) 0.0241(15) 0.0251(15) -0.0011(13) 0.0013(12) 0.0015(13)
C25 0.0358(16) 0.0249(15) 0.0294(14) 0.0001(12) 0.0040(12) 0.0007(11)

loop_
_atom_type_symbol
_atom_type_description
_atom_type_scat_dispersion_real
_atom_type_scat_dispersion_imag
_atom_type_scat_source
C C 0.0033 0.0016 'International Tables Vol C Tables 4.2.6.8 and 6.1.1.4'
H H 0.0000 0.0000 'International Tables Vol C Tables 4.2.6.8 and 6.1.1.4'
N N 0.0061 0.0033 'International Tables Vol C Tables 4.2.6.8 and 6.1.1.4'
O O 0.0106 0.0060 'International Tables Vol C Tables 4.2.6.8 and 6.1.1.4'
Br Br -0.2901 2.4595 'International Tables Vol C Tables 4.2.6.8 and 6.1.1.4'

loop_
_geom_angle_atom_site_label_1
_geom_angle_atom_site_label_2
_geom_angle_atom_site_label_3
_geom_angle
C5 N1 N2 111.7(2)
C5 N1 C6 129.4(2)
N2 N1 C6 118.7(2)
N3 N2 N1 106.5(3)
N2 N3 C4 110.0(3)
N3 C4 C5 108.0(3)
N3 C4 C12 123.3(3)
C5 C4 C12 128.6(3)
N1 C5 C4 103.9(2)
N1 C5 C14 124.7(3)
C4 C5 C14 131.4(3)
C7 C6 C11 121.0(3)
C7 C6 N1 118.8(3)
C11 C6 N1 120.2(3)
C8 C7 C6 119.7(3)
C8 C7 H7 120.2
C6 C7 H7 120.2
C7 C8 C9 118.9(3)
C7 C8 H8 120.6
C9 C8 H8 120.6
C10 C9 C8 122.0(3)
C10 C9 Br1 119.2(2)
C8 C9 Br1 118.7(2)
C11 C10 C9 118.9(3)
C11 C10 H10 120.6
C9 C10 H10 120.6
C10 C11 C6 119.5(3)
C10 C11 H11 120.3
C6 C11 H11 120.3
O1 C12 C4 120.7(3)
O1 C12 C13 124.4(3)
C4 C12 C13 114.9(3)
C12 C13 Br2 111.4(2)
C12 C13 H13A 109.3
Br2 C13 H13A 109.3
C12 C13 H13B 109.3
Br2 C13 H13B 109.3
H13A C13 H13B 108.0
C5 C14 H14A 109.5
C5 C14 H14B 109.5
H14A C14 H14B 109.5
C5 C14 H14C 109.5
H14A C14 H14C 109.5
H14B C14 H14C 109.5
C16 N4 N5 111.5(3)
C16 N4 C17 129.1(3)
N5 N4 C17 119.3(3)
N6 N5 N4 107.0(3)
N5 N6 C15 108.5(3)
N6 C15 C16 109.9(3)
N6 C15 C23 121.9(3)
C16 C15 C23 128.2(3)
N4 C16 C15 103.1(3)
N4 C16 C25 124.8(3)
C15 C16 C25 132.1(3)
C18 C17 C22 121.6(3)
C18 C17 N4 119.1(3)
C22 C17 N4 119.3(3)
C17 C18 C19 119.5(3)
C17 C18 H18 120.2
C19 C18 H18 120.2
C20 C19 C18 118.7(3)
C20 C19 H19 120.6
C18 C19 H19 120.6
C21 C20 C19 122.3(3)
C21 C20 Br3 119.4(2)
C19 C20 Br3 118.3(2)
C20 C21 C22 118.9(3)
C20 C21 H21 120.6
C22 C21 H21 120.6
C21 C22 C17 119.0(3)
C21 C22 H22 120.5
C17 C22 H22 120.5
O2 C23 C15 121.2(3)
O2 C23 C24 123.3(3)
C15 C23 C24 115.5(3)
C23 C24 Br4 112.6(2)
C23 C24 H24A 109.1
Br4 C24 H24A 109.1
C23 C24 H24B 109.1
Br4 C24 H24B 109.1
H24A C24 H24B 107.8
C16 C25 H25A 109.5
C16 C25 H25B 109.5
H25A C25 H25B 109.5
C16 C25 H25C 109.5
H25A C25 H25C 109.5
H25B C25 H25C 109.5

loop_
_geom_bond_atom_site_label_1
_geom_bond_atom_site_label_2
_geom_bond_distance
Br1 C9 1.899(3)
Br2 C13 1.920(3)
O1 C12 1.206(4)
N1 C5 1.351(4)
N1 N2 1.373(4)
N1 C6 1.432(4)
N2 N3 1.301(4)
N3 C4 1.376(4)
C4 C5 1.393(4)
C4 C12 1.463(4)
C5 C14 1.479(4)
C6 C7 1.381(4)
C6 C11 1.396(4)
C7 C8 1.380(4)
C7 H7 0.9500
C8 C9 1.386(4)
C8 H8 0.9500
C9 C10 1.384(4)
C10 C11 1.378(4)
C10 H10 0.9500
C11 H11 0.9500
C12 C13 1.515(4)
C13 H13A 0.9900
C13 H13B 0.9900
C14 H14A 0.9800
C14 H14B 0.9800
C14 H14C 0.9800
Br3 C20 1.899(3)
Br4 C24 1.911(3)
O2 C23 1.208(4)
N4 C16 1.353(4)
N4 N5 1.373(4)
N4 C17 1.432(4)
N5 N6 1.299(4)
N6 C15 1.372(4)
C15 C16 1.375(4)
C15 C23 1.482(4)
C16 C25 1.473(4)
C17 C18 1.372(4)
C17 C22 1.404(4)
C18 C19 1.393(5)
C18 H18 0.9500
C19 C20 1.388(4)
C19 H19 0.9500
C20 C21 1.381(4)
C21 C22 1.388(4)
C21 H21 0.9500
C22 H22 0.9500
C23 C24 1.516(4)
C24 H24A 0.9900
C24 H24B 0.9900
C25 H25A 0.9800
C25 H25B 0.9800
C25 H25C 0.9800

loop_
_geom_hbond_atom_site_label_D
_geom_hbond_atom_site_label_H
_geom_hbond_atom_site_label_A
_geom_hbond_site_symmetry_A
_geom_hbond_distance_DH
_geom_hbond_distance_HA
_geom_hbond_distance_DA
_geom_hbond_angle_DHA
_geom_hbond_publ_flag
C10 H10 O1 2_475 0.95 2.44 3.205(4) 137 yes
C13 H13B N6 1_655 0.99 2.49 3.467(4) 170 yes
C21 H21 O2 2_464 0.95 2.45 3.210(4) 137 yes
C24 H24B N3 . 0.99 2.49 3.482(4) 177 yes

loop_
_geom_torsion_atom_site_label_1
_geom_torsion_atom_site_label_2
_geom_torsion_atom_site_label_3
_geom_torsion_atom_site_label_4
_geom_torsion
C5 N1 N2 N3 -1.0(4)
C6 N1 N2 N3 -176.0(3)
N1 N2 N3 C4 0.9(4)
N2 N3 C4 C5 -0.5(4)
N2 N3 C4 C12 177.5(3)
N2 N1 C5 C4 0.7(3)
C6 N1 C5 C4 175.0(3)
N2 N1 C5 C14 -178.3(3)
C6 N1 C5 C14 -4.0(5)
N3 C4 C5 N1 -0.2(3)
C12 C4 C5 N1 -178.0(3)
N3 C4 C5 C14 178.8(3)
C12 C4 C5 C14 1.0(5)
C5 N1 C6 C7 -124.6(3)
N2 N1 C6 C7 49.3(4)
C5 N1 C6 C11 55.1(4)
N2 N1 C6 C11 -131.0(3)
C11 C6 C7 C8 -0.4(5)
N1 C6 C7 C8 179.3(3)
C6 C7 C8 C9 0.3(5)
C7 C8 C9 C10 -0.1(5)
C7 C8 C9 Br1 -179.9(2)
C8 C9 C10 C11 -0.1(5)
Br1 C9 C10 C11 179.7(2)
C9 C10 C11 C6 0.0(5)
C7 C6 C11 C10 0.2(5)
N1 C6 C11 C10 -179.5(3)
N3 C4 C12 O1 179.9(3)
C5 C4 C12 O1 -2.6(5)
N3 C4 C12 C13 -1.2(4)
C5 C4 C12 C13 176.3(3)
O1 C12 C13 Br2 1.2(4)
C4 C12 C13 Br2 -177.6(2)
C16 N4 N5 N6 -0.7(4)
C17 N4 N5 N6 -177.2(3)
N4 N5 N6 C15 1.0(4)
N5 N6 C15 C16 -1.0(4)
N5 N6 C15 C23 179.5(3)
N5 N4 C16 C15 0.0(3)
C17 N4 C16 C15 176.2(3)
N5 N4 C16 C25 -178.4(3)
C17 N4 C16 C25 -2.2(5)
N6 C15 C16 N4 0.6(3)
C23 C15 C16 N4 180.0(3)
N6 C15 C16 C25 178.8(3)
C23 C15 C16 C25 -1.8(6)
C16 N4 C17 C18 -126.4(3)
N5 N4 C17 C18 49.5(4)
C16 N4 C17 C22 54.9(4)
N5 N4 C17 C22 -129.2(3)
C22 C17 C18 C19 -0.2(5)
N4 C17 C18 C19 -178.8(3)
C17 C18 C19 C20 0.0(5)
C18 C19 C20 C21 -0.2(5)
C18 C19 C20 Br3 179.9(2)
C19 C20 C21 C22 0.6(5)
Br3 C20 C21 C22 -179.4(2)
C20 C21 C22 C17 -0.8(4)
C18 C17 C22 C21 0.7(5)
N4 C17 C22 C21 179.3(3)
N6 C15 C23 O2 178.6(3)
C16 C15 C23 O2 -0.7(5)
N6 C15 C23 C24 -3.5(4)
C16 C15 C23 C24 177.1(3)
O2 C23 C24 Br4 -2.8(4)
C15 C23 C24 Br4 179.4(2)
